data_2208814
loop_
_publ_author_name
'Khawar Rauf, M.'
'Badshah, Amin'
'Bolte, Michael'
'Zaeem, M. Akhtar'

_publ_section_title
;
 1-(3-Chlorobenzoyl)-3-(2,6-dichlorophenyl)thiourea
;
_journal_coeditor_code BX2002
_journal_issue 5
_journal_name_full 'Acta Crystallographica Section E'
_journal_page_first o1849
_journal_page_last o1850
_journal_paper_doi 10.1107/S1600536806012633
_journal_volume 62
_journal_year 2006
_chemical_formula_iupac 'C14 H9 Cl3 N2 O S'
_chemical_formula_moiety 'C14 H9 Cl3 N2 O S'
_chemical_formula_sum 'C14 H9 Cl3 N2 O S'
_chemical_formula_weight 359.64
_chemical_melting_point 473
_chemical_name_common 1-(3-Chlorobenzoyl)-3-(2,6-dichlorophenyl)thiourea
_chemical_name_systematic
;
1-(3-Chlorobenzoyl)-3-(2,6-dichlorophenyl)thiourea
;
_space_group_IT_number 2
_symmetry_cell_setting triclinic
_symmetry_space_group_name_Hall '-P 1'
_symmetry_space_group_name_H-M 'P -1'
_atom_sites_solution_hydrogens geom
_atom_sites_solution_primary direct
_atom_sites_solution_secondary difmap
_audit_creation_method SHELXL97
_cell_angle_alpha 100.858(5)
_cell_angle_beta 104.460(6)
_cell_angle_gamma 101.767(5)
_cell_formula_units_Z 4
_cell_length_a 7.8338(6)
_cell_length_b 14.4275(9)
_cell_length_c 14.5450(10)
_cell_measurement_reflns_used 21597
_cell_measurement_temperature 173(2)
_cell_measurement_theta_max 27.2
_cell_measurement_theta_min 3.5
_cell_volume 1507.9(2)
_computing_cell_refinement X-AREA
_computing_data_collection 'X-AREA (Stoe & Cie, 2001)'
_computing_data_reduction X-AREA
_computing_molecular_graphics 'XP in SHELXTL-Plus (Sheldrick, 1991)'
_computing_publication_material 'SHELXL97 and PLATON (Spek, 2003)'
_computing_structure_refinement 'SHELXL97 (Sheldrick, 1997)'
_computing_structure_solution 'SHELXS97 (Sheldrick, 1990)'
_diffrn_ambient_temperature 173(2)
_diffrn_measured_fraction_theta_full 0.996
_diffrn_measured_fraction_theta_max 0.995
_diffrn_measurement_device_type 'Stoe IPDS-II two-circle'
_diffrn_measurement_method \w
_diffrn_radiation_monochromator graphite
_diffrn_radiation_source 'fine-focus sealed tube'
_diffrn_radiation_type MoK\a
_diffrn_radiation_wavelength 0.71073
_diffrn_reflns_av_R_equivalents 0.0482
_diffrn_reflns_av_sigmaI/netI 0.0330
_diffrn_reflns_limit_h_max 10
_diffrn_reflns_limit_h_min -10
_diffrn_reflns_limit_k_max 18
_diffrn_reflns_limit_k_min -18
_diffrn_reflns_limit_l_max 18
_diffrn_reflns_limit_l_min -15
_diffrn_reflns_number 21597
_diffrn_reflns_theta_full 25.00
_diffrn_reflns_theta_max 27.52
_diffrn_reflns_theta_min 3.49
_diffrn_standards_decay_% 0
_diffrn_standards_interval_time 0
_diffrn_standards_number 0
_exptl_absorpt_coefficient_mu 0.744
_exptl_absorpt_correction_T_max 0.8244
_exptl_absorpt_correction_T_min 0.7860
_exptl_absorpt_correction_type multi-scan
_exptl_absorpt_process_details '(MULABS; Spek, 2003; Blessing, 1995)'
_exptl_crystal_colour colourless
_exptl_crystal_density_diffrn 1.584
_exptl_crystal_density_method 'not measured'
_exptl_crystal_description block
_exptl_crystal_F_000 728
_exptl_crystal_size_max 0.34
_exptl_crystal_size_mid 0.32
_exptl_crystal_size_min 0.27
_refine_diff_density_max 0.325
_refine_diff_density_min -0.314
_refine_ls_extinction_coef 0.0162(10)
_refine_ls_extinction_expression Fc^*^=kFc[1+0.001xFc^2^\l^3^/sin(2\q)]^-1/4^
_refine_ls_extinction_method 'SHELXL97 (Sheldrick, 1997)'
_refine_ls_goodness_of_fit_ref 1.031
_refine_ls_hydrogen_treatment mixed
_refine_ls_matrix_type full
_refine_ls_number_parameters 396
_refine_ls_number_reflns 6903
_refine_ls_number_restraints 0
_refine_ls_restrained_S_all 1.031
_refine_ls_R_factor_all 0.0344
_refine_ls_R_factor_gt 0.0309
_refine_ls_shift/su_max 0.001
_refine_ls_shift/su_mean 0.000
_refine_ls_structure_factor_coef Fsqd
_refine_ls_weighting_details 'calc w = 1/[\s^2^(Fo^2^)+(0.0438P)^2^+0.6473P] where P=(Fo^2^+2Fc^2^)/3'
_refine_ls_weighting_scheme calc
_refine_ls_wR_factor_gt 0.0806
_refine_ls_wR_factor_ref 0.0828
_reflns_number_gt 6338
_reflns_number_total 6903
_reflns_threshold_expression I>2\s(I)
_cod_data_source_file bx2002.cif
_cod_data_source_block I
_cod_depositor_comments
;
The following automatic conversions were performed:
'_symmetry_cell_setting' value 'Triclinic' changed to 'triclinic'
according to '/home/saulius/struct/CIF-dictionaries/cif_core.dic'
dictionary named 'cif_core.dic' version 2.4.1 from 2010-06-29.

Automatic conversion script
Id: cif_fix_enum 1527 2010-12-29 10:47:43Z saulius 

The following automatic conversions were performed:

'_symmetry_cell_setting' value 'Triclinic' changed to 'triclinic'
according to /home/saulius/struct/CIF-dictionaries/cif_core.dic
dictionary named 'cif_core.dic' version 2.4.1 from 2010-06-29.

Automatic conversion script
Id: cif_fix_values 1715 2011-07-08 13:25:40Z adriana 
;
_cod_original_cell_volume 1507.91(18)
_cod_database_code 2208814
_cod_database_fobs_code 2208814

loop_
_symmetry_equiv_pos_as_xyz
'x, y, z'
'-x, -y, -z'

loop_
_atom_site_type_symbol
_atom_site_label
_atom_site_fract_x
_atom_site_fract_y
_atom_site_fract_z
_atom_site_U_iso_or_equiv
_atom_site_adp_type
_atom_site_calc_flag
_atom_site_refinement_flags
_atom_site_occupancy
C C1 0.08210(18) 0.36760(10) -0.00631(10) 0.0164(2) Uani d . 1
O O1 0.00159(14) 0.33547(9) 0.04825(8) 0.0249(2) Uani d . 1
N N1 0.27169(16) 0.39578(9) 0.01771(9) 0.0161(2) Uani d . 1
H H1 0.314(3) 0.4273(15) -0.0160(16) 0.028(5) Uiso d . 1
C C2 0.39839(18) 0.38057(9) 0.09614(10) 0.0156(2) Uani d . 1
S S1 0.62160(5) 0.41755(3) 0.10883(3) 0.02296(9) Uani d . 1
N N2 0.32761(16) 0.33592(9) 0.15672(9) 0.0176(2) Uani d . 1
H H2 0.208(3) 0.3203(15) 0.1421(15) 0.029(5) Uiso d . 1
C C11 -0.01919(18) 0.37900(9) -0.10382(10) 0.0153(2) Uani d . 1
C C12 0.05234(18) 0.37144(10) -0.18346(10) 0.0176(3) Uani d . 1
H H12 0.1695 0.3600 -0.1770 0.021 Uiso calc R 1
C C13 -0.05196(19) 0.38110(10) -0.27236(10) 0.0190(3) Uani d . 1
C C14 -0.22228(19) 0.39996(10) -0.28299(11) 0.0202(3) Uani d . 1
H H14 -0.2896 0.4084 -0.3435 0.024 Uiso calc R 1
C C15 -0.29275(19) 0.40626(10) -0.20336(11) 0.0206(3) Uani d . 1
H H15 -0.4089 0.4190 -0.2098 0.025 Uiso calc R 1
C C16 -0.19341(18) 0.39399(10) -0.11447(10) 0.0179(3) Uani d . 1
H H16 -0.2438 0.3958 -0.0614 0.021 Uiso calc R 1
Cl Cl1 0.03336(6) 0.36996(4) -0.37247(3) 0.03537(11) Uani d . 1
C C21 0.42776(18) 0.29338(10) 0.22608(10) 0.0164(3) Uani d . 1
C C22 0.52249(19) 0.34521(10) 0.32329(10) 0.0186(3) Uani d . 1
C C23 0.6075(2) 0.29931(12) 0.39128(11) 0.0237(3) Uani d . 1
H H23 0.6727 0.3356 0.4568 0.028 Uiso calc R 1
C C24 0.5958(2) 0.20012(12) 0.36207(12) 0.0262(3) Uani d . 1
H H24 0.6511 0.1685 0.4085 0.031 Uiso calc R 1
C C25 0.5043(2) 0.14658(11) 0.26578(12) 0.0248(3) Uani d . 1
H H25 0.4980 0.0790 0.2460 0.030 Uiso calc R 1
C C26 0.42172(19) 0.19387(10) 0.19868(11) 0.0204(3) Uani d . 1
Cl Cl2 0.53560(5) 0.46836(3) 0.36222(3) 0.02748(10) Uani d . 1
Cl Cl3 0.31038(6) 0.12890(3) 0.07743(3) 0.03502(11) Uani d . 1
C C1A 0.25524(18) 0.23090(10) 0.49583(10) 0.0164(3) Uani d . 1
O O1A 0.38440(14) 0.29922(7) 0.54926(8) 0.0224(2) Uani d . 1
N N1A 0.20686(16) 0.14199(8) 0.51944(9) 0.0167(2) Uani d . 1
H H1A 0.102(3) 0.0991(15) 0.4820(15) 0.027(5) Uiso d . 1
C C2A 0.30089(18) 0.11286(9) 0.59911(10) 0.0151(2) Uani d . 1
S S1A 0.21852(5) 0.00360(2) 0.61748(3) 0.02075(9) Uani d . 1
N N2A 0.45756(16) 0.17633(9) 0.65797(9) 0.0177(2) Uani d . 1
H H2A 0.489(3) 0.2337(16) 0.6439(16) 0.033(5) Uiso d . 1
C C11A 0.13665(18) 0.23864(10) 0.40059(10) 0.0164(2) Uani d . 1
C C12A 0.05501(19) 0.15696(10) 0.32029(10) 0.0179(3) Uani d . 1
H H12A 0.0755 0.0949 0.3241 0.022 Uiso calc R 1
C C13A -0.05700(19) 0.16864(11) 0.23457(10) 0.0207(3) Uani d . 1
C C14A -0.0875(2) 0.25901(12) 0.22643(11) 0.0235(3) Uani d . 1
H H14A -0.1654 0.2652 0.1677 0.028 Uiso calc R 1
C C15A -0.0015(2) 0.34019(11) 0.30621(12) 0.0254(3) Uani d . 1
H H15A -0.0198 0.4024 0.3015 0.030 Uiso calc R 1
C C16A 0.1114(2) 0.33063(11) 0.39301(11) 0.0216(3) Uani d . 1
H H16A 0.1709 0.3863 0.4467 0.026 Uiso calc R 1
Cl Cl1A -0.16683(6) 0.06582(3) 0.13608(3) 0.03406(11) Uani d . 1
C C21A 0.57398(18) 0.15348(9) 0.73796(10) 0.0167(3) Uani d . 1
C C22A 0.7271(2) 0.12172(10) 0.72732(11) 0.0207(3) Uani d . 1
C C23A 0.8481(2) 0.10365(11) 0.80627(13) 0.0264(3) Uani d . 1
H H23A 0.9524 0.0830 0.7983 0.032 Uiso calc R 1
C C24A 0.8145(2) 0.11617(11) 0.89622(12) 0.0281(3) Uani d . 1
H H24A 0.8964 0.1039 0.9499 0.034 Uiso calc R 1
C C25A 0.6623(2) 0.14652(11) 0.90928(11) 0.0260(3) Uani d . 1
H H25A 0.6393 0.1540 0.9710 0.031 Uiso calc R 1
C C26A 0.54439(19) 0.16575(10) 0.83017(11) 0.0197(3) Uani d . 1
Cl Cl2A 0.76385(6) 0.10163(4) 0.61294(3) 0.03649(11) Uani d . 1
Cl Cl3A 0.35813(6) 0.20711(3) 0.84642(3) 0.03105(10) Uani d . 1

loop_
_atom_site_aniso_label
_atom_site_aniso_U_11
_atom_site_aniso_U_22
_atom_site_aniso_U_33
_atom_site_aniso_U_12
_atom_site_aniso_U_13
_atom_site_aniso_U_23
C1 0.0153(6) 0.0174(6) 0.0156(6) 0.0040(5) 0.0026(5) 0.0052(5)
O1 0.0174(5) 0.0378(6) 0.0204(5) 0.0033(4) 0.0044(4) 0.0151(4)
N1 0.0146(5) 0.0204(5) 0.0138(5) 0.0035(4) 0.0030(4) 0.0084(4)
C2 0.0166(6) 0.0156(6) 0.0140(6) 0.0048(5) 0.0031(5) 0.0040(5)
S1 0.01353(16) 0.0354(2) 0.02265(18) 0.00520(13) 0.00451(13) 0.01625(15)
N2 0.0143(5) 0.0226(6) 0.0173(6) 0.0048(4) 0.0029(4) 0.0110(4)
C11 0.0148(6) 0.0144(6) 0.0142(6) 0.0016(5) 0.0014(5) 0.0038(4)
C12 0.0153(6) 0.0198(6) 0.0172(6) 0.0051(5) 0.0035(5) 0.0050(5)
C13 0.0210(6) 0.0214(6) 0.0135(6) 0.0031(5) 0.0050(5) 0.0049(5)
C14 0.0196(6) 0.0204(6) 0.0166(6) 0.0035(5) -0.0008(5) 0.0060(5)
C15 0.0164(6) 0.0219(7) 0.0218(7) 0.0060(5) 0.0021(5) 0.0055(5)
C16 0.0168(6) 0.0189(6) 0.0173(6) 0.0043(5) 0.0045(5) 0.0045(5)
Cl1 0.0346(2) 0.0575(3) 0.01862(19) 0.01339(19) 0.01299(16) 0.01232(17)
C21 0.0153(6) 0.0202(6) 0.0166(6) 0.0053(5) 0.0052(5) 0.0099(5)
C22 0.0179(6) 0.0219(6) 0.0178(7) 0.0067(5) 0.0056(5) 0.0073(5)
C23 0.0231(7) 0.0346(8) 0.0164(7) 0.0124(6) 0.0043(6) 0.0103(6)
C24 0.0282(7) 0.0336(8) 0.0269(8) 0.0170(6) 0.0101(6) 0.0190(6)
C25 0.0282(7) 0.0221(7) 0.0304(8) 0.0108(6) 0.0116(6) 0.0135(6)
C26 0.0204(6) 0.0217(7) 0.0196(7) 0.0044(5) 0.0060(5) 0.0075(5)
Cl2 0.0323(2) 0.02163(17) 0.02467(19) 0.00920(14) 0.00214(15) 0.00308(13)
Cl3 0.0461(2) 0.02582(19) 0.0236(2) 0.00557(16) 0.00129(17) 0.00032(14)
C1A 0.0166(6) 0.0178(6) 0.0147(6) 0.0051(5) 0.0029(5) 0.0059(5)
O1A 0.0216(5) 0.0191(5) 0.0205(5) -0.0001(4) -0.0014(4) 0.0070(4)
N1A 0.0160(5) 0.0166(5) 0.0138(5) 0.0017(4) -0.0015(4) 0.0060(4)
C2A 0.0166(6) 0.0167(6) 0.0118(6) 0.0057(5) 0.0021(5) 0.0043(5)
S1A 0.02094(17) 0.01646(16) 0.01959(17) 0.00077(12) -0.00273(13) 0.00853(12)
N2A 0.0173(5) 0.0166(5) 0.0156(6) 0.0020(4) -0.0013(4) 0.0067(4)
C11A 0.0144(6) 0.0202(6) 0.0148(6) 0.0036(5) 0.0027(5) 0.0085(5)
C12A 0.0189(6) 0.0216(6) 0.0152(6) 0.0065(5) 0.0047(5) 0.0084(5)
C13A 0.0197(6) 0.0275(7) 0.0153(6) 0.0055(5) 0.0046(5) 0.0083(5)
C14A 0.0203(7) 0.0341(8) 0.0207(7) 0.0090(6) 0.0049(6) 0.0177(6)
C15A 0.0264(7) 0.0245(7) 0.0298(8) 0.0086(6) 0.0071(6) 0.0172(6)
C16A 0.0229(7) 0.0201(6) 0.0226(7) 0.0048(5) 0.0057(6) 0.0098(5)
Cl1A 0.0432(2) 0.0367(2) 0.01446(17) 0.01006(17) -0.00224(16) 0.00315(14)
C21A 0.0159(6) 0.0157(6) 0.0141(6) 0.0021(5) -0.0019(5) 0.0042(5)
C22A 0.0196(6) 0.0196(6) 0.0204(7) 0.0048(5) 0.0026(5) 0.0045(5)
C23A 0.0188(7) 0.0228(7) 0.0335(9) 0.0066(5) -0.0010(6) 0.0081(6)
C24A 0.0244(7) 0.0255(7) 0.0263(8) 0.0028(6) -0.0074(6) 0.0120(6)
C25A 0.0298(8) 0.0269(7) 0.0156(7) 0.0026(6) -0.0010(6) 0.0074(5)
C26A 0.0194(6) 0.0192(6) 0.0173(7) 0.0037(5) 0.0015(5) 0.0042(5)
Cl2A 0.0387(2) 0.0502(3) 0.0283(2) 0.02049(19) 0.01667(18) 0.00951(18)
Cl3A 0.0308(2) 0.0390(2) 0.0278(2) 0.01551(16) 0.01269(16) 0.00688(16)

loop_
_atom_type_symbol
_atom_type_description
_atom_type_scat_dispersion_real
_atom_type_scat_dispersion_imag
_atom_type_scat_source
C C 0.0033 0.0016 'International Tables Vol C Tables 4.2.6.8 and 6.1.1.4'
H H 0.0000 0.0000 'International Tables Vol C Tables 4.2.6.8 and 6.1.1.4'
Cl Cl 0.1484 0.1585 'International Tables Vol C Tables 4.2.6.8 and 6.1.1.4'
N N 0.0061 0.0033 'International Tables Vol C Tables 4.2.6.8 and 6.1.1.4'
O O 0.0106 0.0060 'International Tables Vol C Tables 4.2.6.8 and 6.1.1.4'
S S 0.1246 0.1234 'International Tables Vol C Tables 4.2.6.8 and 6.1.1.4'

loop_
_geom_angle_atom_site_label_1
_geom_angle_atom_site_label_2
_geom_angle_atom_site_label_3
_geom_angle
O1 C1 N1 122.73(13)
O1 C1 C11 121.75(12)
N1 C1 C11 115.52(12)
C1 N1 C2 127.58(12)
C1 N1 H1 116.2(15)
C2 N1 H1 116.1(15)
N2 C2 N1 115.73(12)
N2 C2 S1 124.84(11)
N1 C2 S1 119.43(10)
C2 N2 C21 123.94(12)
C2 N2 H2 115.9(14)
C21 N2 H2 118.4(14)
C16 C11 C12 120.36(13)
C16 C11 C1 117.44(12)
C12 C11 C1 122.15(12)
C13 C12 C11 118.67(12)
C13 C12 H12 120.7
C11 C12 H12 120.7
C14 C13 C12 121.65(13)
C14 C13 Cl1 119.13(11)
C12 C13 Cl1 119.22(11)
C13 C14 C15 119.06(13)
C13 C14 H14 120.5
C15 C14 H14 120.5
C16 C15 C14 120.38(13)
C16 C15 H15 119.8
C14 C15 H15 119.8
C15 C16 C11 119.79(13)
C15 C16 H16 120.1
C11 C16 H16 120.1
C22 C21 C26 117.88(12)
C22 C21 N2 122.66(12)
C26 C21 N2 119.31(12)
C23 C22 C21 121.19(13)
C23 C22 Cl2 118.45(11)
C21 C22 Cl2 120.36(11)
C24 C23 C22 119.39(14)
C24 C23 H23 120.3
C22 C23 H23 120.3
C23 C24 C25 120.93(14)
C23 C24 H24 119.5
C25 C24 H24 119.5
C24 C25 C26 118.86(14)
C24 C25 H25 120.6
C26 C25 H25 120.6
C25 C26 C21 121.73(14)
C25 C26 Cl3 119.61(11)
C21 C26 Cl3 118.66(11)
O1A C1A N1A 122.87(12)
O1A C1A C11A 121.78(12)
N1A C1A C11A 115.34(11)
C1A N1A C2A 127.10(11)
C1A N1A H1A 118.0(13)
C2A N1A H1A 114.9(13)
N2A C2A N1A 116.49(12)
N2A C2A S1A 123.12(10)
N1A C2A S1A 120.39(10)
C2A N2A C21A 122.49(11)
C2A N2A H2A 117.0(14)
C21A N2A H2A 120.5(14)
C12A C11A C16A 120.32(13)
C12A C11A C1A 121.44(12)
C16A C11A C1A 118.24(12)
C13A C12A C11A 118.59(13)
C13A C12A H12A 120.7
C11A C12A H12A 120.7
C14A C13A C12A 121.92(14)
C14A C13A Cl1A 119.37(11)
C12A C13A Cl1A 118.68(11)
C13A C14A C15A 118.80(13)
C13A C14A H14A 120.6
C15A C14A H14A 120.6
C14A C15A C16A 120.51(14)
C14A C15A H15A 119.7
C16A C15A H15A 119.7
C15A C16A C11A 119.82(14)
C15A C16A H16A 120.1
C11A C16A H16A 120.1
C22A C21A C26A 117.97(13)
C22A C21A N2A 120.33(13)
C26A C21A N2A 121.64(12)
C23A C22A C21A 121.22(14)
C23A C22A Cl2A 119.52(12)
C21A C22A Cl2A 119.25(11)
C24A C23A C22A 119.31(14)
C24A C23A H23A 120.3
C22A C23A H23A 120.3
C23A C24A C25A 121.10(14)
C23A C24A H24A 119.4
C25A C24A H24A 119.4
C24A C25A C26A 118.90(15)
C24A C25A H25A 120.6
C26A C25A H25A 120.6
C25A C26A C21A 121.49(14)
C25A C26A Cl3A 119.37(12)
C21A C26A Cl3A 119.14(11)

loop_
_geom_bond_atom_site_label_1
_geom_bond_atom_site_label_2
_geom_bond_distance
C1 O1 1.2296(17)
C1 N1 1.3908(17)
C1 C11 1.4991(18)
N1 C2 1.3973(17)
N1 H1 0.81(2)
C2 N2 1.3457(18)
C2 S1 1.6726(14)
N2 C21 1.4298(17)
N2 H2 0.87(2)
C11 C16 1.4003(18)
C11 C12 1.4032(19)
C12 C13 1.3949(19)
C12 H12 0.9500
C13 C14 1.392(2)
C13 Cl1 1.7420(14)
C14 C15 1.398(2)
C14 H14 0.9500
C15 C16 1.396(2)
C15 H15 0.9500
C16 H16 0.9500
C21 C22 1.400(2)
C21 C26 1.4034(19)
C22 C23 1.399(2)
C22 Cl2 1.7337(14)
C23 C24 1.391(2)
C23 H23 0.9500
C24 C25 1.392(2)
C24 H24 0.9500
C25 C26 1.397(2)
C25 H25 0.9500
C26 Cl3 1.7393(15)
C1A O1A 1.2293(17)
C1A N1A 1.3928(17)
C1A C11A 1.5008(18)
N1A C2A 1.3947(17)
N1A H1A 0.89(2)
C2A N2A 1.3414(17)
C2A S1A 1.6741(14)
N2A C21A 1.4252(17)
N2A H2A 0.89(2)
C11A C12A 1.4010(19)
C11A C16A 1.4014(19)
C12A C13A 1.3950(19)
C12A H12A 0.9500
C13A C14A 1.394(2)
C13A Cl1A 1.7482(15)
C14A C15A 1.396(2)
C14A H14A 0.9500
C15A C16A 1.397(2)
C15A H15A 0.9500
C16A H16A 0.9500
C21A C22A 1.4012(19)
C21A C26A 1.402(2)
C22A C23A 1.398(2)
C22A Cl2A 1.7395(16)
C23A C24A 1.384(2)
C23A H23A 0.9500
C24A C25A 1.394(2)
C24A H24A 0.9500
C25A C26A 1.396(2)
C25A H25A 0.9500
C26A Cl3A 1.7365(15)

loop_
_geom_hbond_atom_site_label_D
_geom_hbond_atom_site_label_H
_geom_hbond_atom_site_label_A
_geom_hbond_site_symmetry_A
_geom_hbond_distance_DH
_geom_hbond_distance_HA
_geom_hbond_distance_DA
_geom_hbond_angle_DHA
N1 H1 S1 2_665 0.81(2) 2.85(2) 3.6135(13) 158.0(18)
N2 H2 O1 . 0.87(2) 1.92(2) 2.6437(16) 139.0(19)
N1A H1A S1A 2_556 0.89(2) 2.54(2) 3.4261(13) 171.6(17)
N2A H2A O1A . 0.89(2) 1.92(2) 2.6440(16) 136.8(19)

loop_
_geom_torsion_atom_site_label_1
_geom_torsion_atom_site_label_2
_geom_torsion_atom_site_label_3
_geom_torsion_atom_site_label_4
_geom_torsion
O1 C1 N1 C2 9.8(2)
C11 C1 N1 C2 -170.26(12)
C1 N1 C2 N2 -2.1(2)
C1 N1 C2 S1 177.85(11)
N1 C2 N2 C21 164.59(12)
S1 C2 N2 C21 -15.4(2)
O1 C1 C11 C16 27.34(19)
N1 C1 C11 C16 -152.59(12)
O1 C1 C11 C12 -150.24(14)
N1 C1 C11 C12 29.82(18)
C16 C11 C12 C13 1.3(2)
C1 C11 C12 C13 178.78(12)
C11 C12 C13 C14 1.4(2)
C11 C12 C13 Cl1 -178.98(10)
C12 C13 C14 C15 -2.1(2)
Cl1 C13 C14 C15 178.29(11)
C13 C14 C15 C16 0.1(2)
C14 C15 C16 C11 2.5(2)
C12 C11 C16 C15 -3.2(2)
C1 C11 C16 C15 179.22(12)
C2 N2 C21 C22 92.05(17)
C2 N2 C21 C26 -92.52(17)
C26 C21 C22 C23 -0.4(2)
N2 C21 C22 C23 175.08(13)
C26 C21 C22 Cl2 179.97(10)
N2 C21 C22 Cl2 -4.53(19)
C21 C22 C23 C24 -0.8(2)
Cl2 C22 C23 C24 178.81(12)
C22 C23 C24 C25 1.4(2)
C23 C24 C25 C26 -0.8(2)
C24 C25 C26 C21 -0.5(2)
C24 C25 C26 Cl3 178.78(12)
C22 C21 C26 C25 1.1(2)
N2 C21 C26 C25 -174.59(13)
C22 C21 C26 Cl3 -178.19(10)
N2 C21 C26 Cl3 6.16(18)
O1A C1A N1A C2A -6.0(2)
C11A C1A N1A C2A 174.85(12)
C1A N1A C2A N2A -1.9(2)
C1A N1A C2A S1A 178.35(11)
N1A C2A N2A C21A -175.51(12)
S1A C2A N2A C21A 4.21(19)
O1A C1A C11A C12A 148.31(14)
N1A C1A C11A C12A -32.53(18)
O1A C1A C11A C16A -30.6(2)
N1A C1A C11A C16A 148.52(13)
C16A C11A C12A C13A -2.5(2)
C1A C11A C12A C13A 178.58(12)
C11A C12A C13A C14A 0.9(2)
C11A C12A C13A Cl1A -177.30(10)
C12A C13A C14A C15A 0.7(2)
Cl1A C13A C14A C15A 178.90(11)
C13A C14A C15A C16A -0.8(2)
C14A C15A C16A C11A -0.9(2)
C12A C11A C16A C15A 2.5(2)
C1A C11A C16A C15A -178.53(13)
C2A N2A C21A C22A 98.10(16)
C2A N2A C21A C26A -84.63(17)
C26A C21A C22A C23A -0.6(2)
N2A C21A C22A C23A 176.75(13)
C26A C21A C22A Cl2A 177.80(10)
N2A C21A C22A Cl2A -4.83(18)
C21A C22A C23A C24A 0.9(2)
Cl2A C22A C23A C24A -177.55(12)
C22A C23A C24A C25A -0.1(2)
C23A C24A C25A C26A -0.9(2)
C24A C25A C26A C21A 1.2(2)
C24A C25A C26A Cl3A -178.09(12)
C22A C21A C26A C25A -0.4(2)
N2A C21A C26A C25A -177.75(13)
C22A C21A C26A Cl3A 178.86(10)
N2A C21A C26A Cl3A 1.53(18)

loop_
_cod_related_entry_id
_cod_related_entry_database
_cod_related_entry_code
1 ChemSpider 3871568
